data_7713882
loop_
_publ_author_name
'Brouillet, Etienne Volcan'
'Brown, Scott'
'Kennedy, Alan'
'Rae, Annabel'
'Walton, Heather'
'Robertson, Stuart Duncan'

_publ_section_title
;
 Atom economic access to cationic magnesium complexes
;
_journal_name_full 'Dalton Transactions'
_journal_paper_doi 10.1039/D3DT02669H
_journal_year 2023
_chemical_formula_sum 'C39 H54 Mg N2 O'
_chemical_formula_weight 591.15
_chemical_properties_physical Air-sensitive,Moisture-sensitive,Oxygen-sensitive
_space_group_crystal_system monoclinic
_space_group_IT_number 14
_space_group_name_Hall '-P 2yn'
_space_group_name_H-M_alt 'P 1 21/n 1'
_atom_sites_solution_hydrogens mixed
_audit_creation_method SHELXL-2018/3
_audit_update_record
;
2021-03-26 deposited with the CCDC.	2023-09-01 downloaded from the CCDC.
;
_cell_angle_alpha 90
_cell_angle_beta 106.699(2)
_cell_angle_gamma 90
_cell_formula_units_Z 4
_cell_length_a 10.7108(2)
_cell_length_b 19.4049(3)
_cell_length_c 17.7729(3)
_cell_measurement_reflns_used 21466
_cell_measurement_temperature 153(2)
_cell_measurement_theta_max 28.8278
_cell_measurement_theta_min 3.1774
_cell_volume 3538.17(11)
_computing_cell_refinement CrysalisPro
_computing_data_collection CrysalisPro
_computing_data_reduction CrysalisPro
_computing_publication_material 'SHELXL in WINGX'
_computing_structure_refinement 'SHELXL-2018/3 (Sheldrick, 2018)'
_computing_structure_solution SIR92
_diffrn_ambient_temperature 153(2)
_diffrn_measured_fraction_theta_full 0.998
_diffrn_measured_fraction_theta_max 0.933
_diffrn_measurement_device_type 'Oxford Diffraction Xcalibur E'
_diffrn_measurement_method 'omega scans'
_diffrn_radiation_type MoK\a
_diffrn_radiation_wavelength 0.71073
_diffrn_reflns_av_R_equivalents 0.0324
_diffrn_reflns_av_unetI/netI 0.0292
_diffrn_reflns_Laue_measured_fraction_full 0.998
_diffrn_reflns_Laue_measured_fraction_max 0.933
_diffrn_reflns_limit_h_max 14
_diffrn_reflns_limit_h_min -14
_diffrn_reflns_limit_k_max 24
_diffrn_reflns_limit_k_min -25
_diffrn_reflns_limit_l_max 22
_diffrn_reflns_limit_l_min -23
_diffrn_reflns_number 53508
_diffrn_reflns_point_group_measured_fraction_full 0.998
_diffrn_reflns_point_group_measured_fraction_max 0.933
_diffrn_reflns_theta_full 26.000
_diffrn_reflns_theta_max 28.891
_diffrn_reflns_theta_min 3.184
_diffrn_source 'sealed tube'
_exptl_absorpt_coefficient_mu 0.081
_exptl_absorpt_correction_T_max 1.00000
_exptl_absorpt_correction_T_min 0.61607
_exptl_absorpt_correction_type multi-scan
_exptl_absorpt_process_details
;
CrysAlisPro, Oxford Diffraction Ltd.,
Version 1.171.34.40 (release 27-08-2010 CrysAlis171 .NET)
(compiled Aug 27 2010,11:50:40)
Empirical absorption correction using spherical harmonics,
 implemented in SCALE3 ABSPACK scaling algorithm.
;
_exptl_crystal_colour colourless
_exptl_crystal_density_diffrn 1.110
_exptl_crystal_description hexagonal
_exptl_crystal_F_000 1288
_exptl_crystal_size_max 0.5
_exptl_crystal_size_mid 0.15
_exptl_crystal_size_min 0.15
_refine_diff_density_max 0.287
_refine_diff_density_min -0.225
_refine_diff_density_rms 0.039
_refine_ls_extinction_method none
_refine_ls_goodness_of_fit_ref 1.030
_refine_ls_hydrogen_treatment mixed
_refine_ls_matrix_type full
_refine_ls_number_parameters 402
_refine_ls_number_reflns 8703
_refine_ls_number_restraints 0
_refine_ls_restrained_S_all 1.030
_refine_ls_R_factor_all 0.0658
_refine_ls_R_factor_gt 0.0437
_refine_ls_shift/su_max 0.001
_refine_ls_shift/su_mean 0.000
_refine_ls_structure_factor_coef Fsqd
_refine_ls_weighting_details 'w=1/[\s^2^(Fo^2^)+(0.0451P)^2^+1.1737P] where P=(Fo^2^+2Fc^2^)/3'
_refine_ls_weighting_scheme calc
_refine_ls_wR_factor_gt 0.1009
_refine_ls_wR_factor_ref 0.1109
_reflns_Friedel_coverage 0.000
_reflns_number_gt 6595
_reflns_number_total 8703
_reflns_threshold_expression 'I > 2\s(I)'
_cod_data_source_file d3dt02669h2.cif
_cod_data_source_block evb219
_cod_original_sg_symbol_H-M 'P 21/n'
_cod_database_code 7713882
_shelx_shelxl_version_number 2018/3
_shelx_space_group_comment
;
The symmetry employed for this shelxl refinement is uniquely defined
by the following loop, which should always be used as a source of
symmetry information in preference to the above space-group names.
They are only intended as comments.
;

loop_
_space_group_symop_operation_xyz
'x, y, z'
'-x+1/2, y+1/2, -z+1/2'
'-x, -y, -z'
'x-1/2, -y-1/2, z-1/2'

loop_
_atom_site_label
_atom_site_type_symbol
_atom_site_fract_x
_atom_site_fract_y
_atom_site_fract_z
_atom_site_U_iso_or_equiv
_atom_site_adp_type
_atom_site_occupancy
_atom_site_site_symmetry_order
_atom_site_calc_flag
_atom_site_refinement_flags_posn
_atom_site_refinement_flags_adp
_atom_site_refinement_flags_occupancy
_atom_site_disorder_assembly
_atom_site_disorder_group
Mg1 Mg 0.19333(4) 0.25377(2) 0.50250(2) 0.02057(10) Uani 1 1 d . . . . .
O1 O 0.19000(9) 0.26757(5) 0.61683(5) 0.0299(2) Uani 1 1 d . . . . .
N1 N 0.32583(10) 0.32431(5) 0.48704(6) 0.0202(2) Uani 1 1 d . . . . .
N2 N 0.31613(10) 0.17144(5) 0.50965(6) 0.0213(2) Uani 1 1 d . . . . .
C1 C 0.55103(14) 0.36708(7) 0.51787(9) 0.0315(3) Uani 1 1 d . . . . .
H1A H 0.542259 0.383559 0.464475 0.047 Uiso 1 1 calc R U . . .
H1B H 0.639098 0.348819 0.540780 0.047 Uiso 1 1 calc R U . . .
H1C H 0.535760 0.405340 0.550115 0.047 Uiso 1 1 calc R U . . .
C2 C 0.45255(12) 0.31096(6) 0.51515(7) 0.0216(3) Uani 1 1 d . . . . .
C3 C 0.50472(13) 0.24572(7) 0.54200(7) 0.0233(3) Uani 1 1 d . . . . .
C4 C 0.44431(12) 0.18059(6) 0.53305(7) 0.0223(3) Uani 1 1 d . . . . .
C5 C 0.53517(14) 0.11894(7) 0.54948(9) 0.0305(3) Uani 1 1 d . . . . .
H5A H 0.518599 0.091196 0.591681 0.046 Uiso 1 1 calc R U . . .
H5B H 0.625778 0.134925 0.565512 0.046 Uiso 1 1 calc R U . . .
H5C H 0.519839 0.090855 0.501856 0.046 Uiso 1 1 calc R U . . .
C6 C 0.28618(12) 0.38929(6) 0.44804(7) 0.0216(3) Uani 1 1 d . . . . .
C7 C 0.26956(13) 0.39424(7) 0.36666(7) 0.0251(3) Uani 1 1 d . . . . .
C8 C 0.22654(14) 0.45644(7) 0.32883(8) 0.0301(3) Uani 1 1 d . . . . .
H8 H 0.215605 0.460244 0.274019 0.036 Uiso 1 1 calc R U . . .
C9 C 0.19952(14) 0.51254(7) 0.36903(8) 0.0314(3) Uani 1 1 d . . . . .
H9 H 0.170881 0.554593 0.342255 0.038 Uiso 1 1 calc R U . . .
C10 C 0.21442(14) 0.50709(7) 0.44852(8) 0.0294(3) Uani 1 1 d . . . . .
H10 H 0.195035 0.545694 0.476069 0.035 Uiso 1 1 calc R U . . .
C11 C 0.25733(13) 0.44612(7) 0.48932(7) 0.0244(3) Uani 1 1 d . . . . .
C12 C 0.38453(19) 0.35059(9) 0.26983(10) 0.0493(4) Uani 1 1 d . . . . .
H12A H 0.344437 0.385313 0.230217 0.074 Uiso 1 1 calc R U . . .
H12B H 0.402437 0.308820 0.243707 0.074 Uiso 1 1 calc R U . . .
H12C H 0.466313 0.368695 0.304514 0.074 Uiso 1 1 calc R U . . .
C13 C 0.29158(15) 0.33333(7) 0.31827(8) 0.0316(3) Uani 1 1 d . . . . .
H13 H 0.331476 0.295262 0.355318 0.038 Uiso 1 1 calc R U . . .
C14 C 0.16060(18) 0.30783(9) 0.26548(9) 0.0459(4) Uani 1 1 d . . . . .
H14A H 0.106549 0.291842 0.298095 0.069 Uiso 1 1 calc R U . . .
H14B H 0.175195 0.269727 0.232815 0.069 Uiso 1 1 calc R U . . .
H14C H 0.116092 0.345593 0.231678 0.069 Uiso 1 1 calc R U . . .
C15 C 0.37554(17) 0.49110(8) 0.62410(9) 0.0402(4) Uani 1 1 d . . . . .
H15A H 0.459158 0.478234 0.615920 0.060 Uiso 1 1 calc R U . . .
H15B H 0.381463 0.486909 0.679969 0.060 Uiso 1 1 calc R U . . .
H15C H 0.354556 0.538821 0.607088 0.060 Uiso 1 1 calc R U . . .
C16 C 0.26866(15) 0.44329(7) 0.57627(8) 0.0303(3) Uani 1 1 d . . . . .
H16 H 0.292004 0.395048 0.594796 0.036 Uiso 1 1 calc R U . . .
C17 C 0.13836(18) 0.46095(9) 0.59065(10) 0.0453(4) Uani 1 1 d . . . . .
H17A H 0.115338 0.508809 0.575114 0.068 Uiso 1 1 calc R U . . .
H17B H 0.145660 0.455223 0.646535 0.068 Uiso 1 1 calc R U . . .
H17C H 0.070528 0.430141 0.559517 0.068 Uiso 1 1 calc R U . . .
C18 C 0.26477(12) 0.10290(6) 0.49213(8) 0.0236(3) Uani 1 1 d . . . . .
C19 C 0.21994(13) 0.08269(7) 0.41266(8) 0.0265(3) Uani 1 1 d . . . . .
C20 C 0.16886(15) 0.01684(7) 0.39554(9) 0.0351(3) Uani 1 1 d . . . . .
H20 H 0.139897 0.002211 0.342336 0.042 Uiso 1 1 calc R U . . .
C21 C 0.15920(16) -0.02784(8) 0.45405(10) 0.0401(4) Uani 1 1 d . . . . .
H21 H 0.125181 -0.072904 0.441060 0.048 Uiso 1 1 calc R U . . .
C22 C 0.19896(15) -0.00691(7) 0.53113(9) 0.0369(3) Uani 1 1 d . . . . .
H22 H 0.189588 -0.037416 0.570955 0.044 Uiso 1 1 calc R U . . .
C23 C 0.25277(13) 0.05819(7) 0.55207(8) 0.0287(3) Uani 1 1 d . . . . .
C24 C 0.36072(17) 0.13150(10) 0.33322(9) 0.0447(4) Uani 1 1 d . . . . .
H24A H 0.426268 0.147200 0.380829 0.067 Uiso 1 1 calc R U . . .
H24B H 0.360063 0.162480 0.289559 0.067 Uiso 1 1 calc R U . . .
H24C H 0.381959 0.084655 0.320332 0.067 Uiso 1 1 calc R U . . .
C25 C 0.22656(14) 0.13175(7) 0.34713(8) 0.0291(3) Uani 1 1 d . . . . .
H25 H 0.211049 0.179321 0.364134 0.035 Uiso 1 1 calc R U . . .
C26 C 0.12181(17) 0.11731(8) 0.26991(9) 0.0420(4) Uani 1 1 d . . . . .
H26A H 0.139456 0.072922 0.248721 0.063 Uiso 1 1 calc R U . . .
H26B H 0.122698 0.153948 0.232114 0.063 Uiso 1 1 calc R U . . .
H26C H 0.036122 0.115807 0.279381 0.063 Uiso 1 1 calc R U . . .
C27 C 0.17080(17) 0.09226(10) 0.66520(10) 0.0461(4) Uani 1 1 d . . . . .
H27A H 0.115816 0.127057 0.631388 0.069 Uiso 1 1 calc R U . . .
H27B H 0.197404 0.108743 0.719611 0.069 Uiso 1 1 calc R U . . .
H27C H 0.121618 0.049249 0.662051 0.069 Uiso 1 1 calc R U . . .
C28 C 0.29160(15) 0.07940(8) 0.63800(8) 0.0338(3) Uani 1 1 d . . . . .
H28 H 0.340912 0.123725 0.642935 0.041 Uiso 1 1 calc R U . . .
C29 C 0.38044(19) 0.02624(10) 0.69161(11) 0.0536(5) Uani 1 1 d . . . . .
H29A H 0.331168 -0.016164 0.692462 0.080 Uiso 1 1 calc R U . . .
H29B H 0.412157 0.044877 0.744966 0.080 Uiso 1 1 calc R U . . .
H29C H 0.454706 0.016070 0.671616 0.080 Uiso 1 1 calc R U . . .
C30 C -0.00982(13) 0.25515(7) 0.44552(7) 0.0248(3) Uani 1 1 d . . . . .
C31 C -0.08685(14) 0.20074(8) 0.45928(8) 0.0305(3) Uani 1 1 d . . . . .
H31 H -0.044252 0.159538 0.481775 0.037 Uiso 1 1 calc R U . . .
C33 C -0.22164(15) 0.20367(9) 0.44192(8) 0.0362(3) Uani 1 1 d . . . . .
H33 H -0.268824 0.165437 0.453060 0.043 Uiso 1 1 calc R U . . .
C34 C -0.28647(15) 0.26234(9) 0.40844(9) 0.0388(4) Uani 1 1 d . . . . .
H34 H -0.378506 0.265393 0.397383 0.047 Uiso 1 1 calc R U . . .
C35 C -0.21629(15) 0.31668(8) 0.39113(9) 0.0387(4) Uani 1 1 d . . . . .
H35 H -0.260444 0.356810 0.366512 0.046 Uiso 1 1 calc R U . . .
C36 C -0.08096(14) 0.31294(7) 0.40962(8) 0.0312(3) Uani 1 1 d . . . . .
H36 H -0.034912 0.351170 0.397377 0.037 Uiso 1 1 calc R U . . .
C37 C 0.30193(14) 0.27001(8) 0.68601(8) 0.0338(3) Uani 1 1 d . . . . .
H37A H 0.380988 0.284593 0.672015 0.041 Uiso 1 1 calc R U . . .
H37B H 0.318134 0.224298 0.711725 0.041 Uiso 1 1 calc R U . . .
C38 C 0.26636(15) 0.32213(8) 0.73917(8) 0.0361(3) Uani 1 1 d . . . . .
H38A H 0.286233 0.369580 0.725674 0.043 Uiso 1 1 calc R U . . .
H38B H 0.313056 0.312972 0.794971 0.043 Uiso 1 1 calc R U . . .
C39 C 0.11981(16) 0.31140(10) 0.72286(9) 0.0468(4) Uani 1 1 d . . . . .
H39A H 0.101495 0.277862 0.760310 0.056 Uiso 1 1 calc R U . . .
H39B H 0.075892 0.355451 0.727397 0.056 Uiso 1 1 calc R U . . .
C40 C 0.07386(15) 0.28409(9) 0.63995(9) 0.0370(3) Uani 1 1 d . . . . .
H40A H 0.019702 0.242380 0.637779 0.044 Uiso 1 1 calc R U . . .
H40B H 0.021176 0.319271 0.604328 0.044 Uiso 1 1 calc R U . . .
H3 H 0.5966(16) 0.2440(7) 0.5628(8) 0.027(4) Uiso 1 1 d . . . . .

loop_
_atom_site_aniso_label
_atom_site_aniso_U_11
_atom_site_aniso_U_22
_atom_site_aniso_U_33
_atom_site_aniso_U_23
_atom_site_aniso_U_13
_atom_site_aniso_U_12
Mg1 0.0190(2) 0.0206(2) 0.0227(2) 0.00146(16) 0.00704(16) -0.00093(16)
O1 0.0250(5) 0.0419(6) 0.0242(5) -0.0003(4) 0.0095(4) 0.0000(4)
N1 0.0211(5) 0.0206(5) 0.0195(5) 0.0010(4) 0.0069(4) -0.0012(4)
N2 0.0213(5) 0.0201(5) 0.0230(5) 0.0010(4) 0.0070(4) -0.0008(4)
C1 0.0247(7) 0.0270(7) 0.0436(8) -0.0012(6) 0.0112(6) -0.0058(5)
C2 0.0218(6) 0.0255(6) 0.0188(6) -0.0024(5) 0.0079(5) -0.0039(5)
C3 0.0178(6) 0.0276(7) 0.0240(6) 0.0005(5) 0.0052(5) -0.0002(5)
C4 0.0225(6) 0.0254(6) 0.0200(6) 0.0017(5) 0.0077(5) 0.0020(5)
C5 0.0243(7) 0.0282(7) 0.0389(8) 0.0035(6) 0.0088(6) 0.0045(5)
C6 0.0190(6) 0.0218(6) 0.0240(6) 0.0017(5) 0.0062(5) -0.0037(5)
C7 0.0257(7) 0.0253(7) 0.0238(6) 0.0012(5) 0.0063(5) -0.0026(5)
C8 0.0337(8) 0.0317(7) 0.0235(7) 0.0064(5) 0.0059(6) -0.0010(6)
C9 0.0343(8) 0.0243(7) 0.0338(7) 0.0086(5) 0.0070(6) 0.0016(6)
C10 0.0331(7) 0.0217(7) 0.0341(7) 0.0006(5) 0.0109(6) -0.0004(5)
C11 0.0260(7) 0.0228(6) 0.0247(6) 0.0012(5) 0.0078(5) -0.0032(5)
C12 0.0633(12) 0.0474(10) 0.0473(10) 0.0006(8) 0.0321(9) 0.0075(8)
C13 0.0429(9) 0.0298(7) 0.0223(6) 0.0017(5) 0.0098(6) 0.0033(6)
C14 0.0597(11) 0.0381(9) 0.0346(8) -0.0086(7) 0.0051(8) -0.0059(8)
C15 0.0500(10) 0.0368(8) 0.0297(7) -0.0041(6) 0.0052(7) 0.0049(7)
C16 0.0443(9) 0.0225(7) 0.0262(7) 0.0017(5) 0.0136(6) 0.0044(6)
C17 0.0536(11) 0.0513(10) 0.0386(9) 0.0035(7) 0.0252(8) 0.0048(8)
C18 0.0197(6) 0.0201(6) 0.0318(7) 0.0007(5) 0.0086(5) 0.0014(5)
C19 0.0250(7) 0.0232(7) 0.0329(7) -0.0023(5) 0.0108(6) 0.0010(5)
C20 0.0374(8) 0.0273(7) 0.0403(8) -0.0076(6) 0.0106(7) -0.0038(6)
C21 0.0442(9) 0.0219(7) 0.0543(10) -0.0034(6) 0.0145(8) -0.0079(6)
C22 0.0391(9) 0.0253(7) 0.0471(9) 0.0077(6) 0.0139(7) -0.0042(6)
C23 0.0265(7) 0.0241(7) 0.0355(7) 0.0050(5) 0.0092(6) 0.0007(5)
C24 0.0416(9) 0.0597(11) 0.0370(8) 0.0004(7) 0.0179(7) -0.0063(8)
C25 0.0347(8) 0.0266(7) 0.0269(7) -0.0041(5) 0.0106(6) -0.0015(6)
C26 0.0471(10) 0.0391(9) 0.0348(8) -0.0019(6) 0.0038(7) -0.0007(7)
C27 0.0486(10) 0.0558(11) 0.0379(9) -0.0001(7) 0.0187(8) -0.0103(8)
C28 0.0373(8) 0.0317(8) 0.0313(7) 0.0079(6) 0.0079(6) -0.0052(6)
C29 0.0543(11) 0.0511(11) 0.0467(10) 0.0218(8) 0.0007(8) -0.0030(9)
C30 0.0240(6) 0.0276(7) 0.0224(6) -0.0007(5) 0.0060(5) -0.0006(5)
C31 0.0290(7) 0.0348(8) 0.0268(7) 0.0047(5) 0.0065(6) -0.0029(6)
C33 0.0294(8) 0.0495(9) 0.0327(8) -0.0030(6) 0.0137(6) -0.0117(7)
C34 0.0215(7) 0.0604(10) 0.0354(8) -0.0136(7) 0.0095(6) 0.0020(7)
C35 0.0361(8) 0.0388(9) 0.0380(8) -0.0039(6) 0.0054(7) 0.0159(7)
C36 0.0322(8) 0.0269(7) 0.0351(7) -0.0007(6) 0.0104(6) 0.0013(6)
C37 0.0293(8) 0.0437(8) 0.0267(7) 0.0024(6) 0.0053(6) 0.0003(6)
C38 0.0374(8) 0.0483(9) 0.0242(7) 0.0002(6) 0.0111(6) -0.0042(7)
C39 0.0391(9) 0.0749(12) 0.0311(8) -0.0053(8) 0.0174(7) -0.0037(8)
C40 0.0297(8) 0.0515(10) 0.0346(8) -0.0026(7) 0.0167(6) -0.0006(7)

loop_
_atom_type_symbol
_atom_type_description
_atom_type_scat_dispersion_real
_atom_type_scat_dispersion_imag
_atom_type_scat_source
Mg Mg 0.0486 0.0363 'International Tables Vol C Tables 4.2.6.8 and 6.1.1.4'
O O 0.0106 0.0060 'International Tables Vol C Tables 4.2.6.8 and 6.1.1.4'
N N 0.0061 0.0033 'International Tables Vol C Tables 4.2.6.8 and 6.1.1.4'
C C 0.0033 0.0016 'International Tables Vol C Tables 4.2.6.8 and 6.1.1.4'
H H 0.0000 0.0000 'International Tables Vol C Tables 4.2.6.8 and 6.1.1.4'

loop_
_geom_angle_atom_site_label_1
_geom_angle_atom_site_label_2
_geom_angle_atom_site_label_3
_geom_angle
_geom_angle_site_symmetry_1
_geom_angle_site_symmetry_3
_geom_angle_publ_flag
N1 Mg1 N2 94.14(4) . . ?
N1 Mg1 O1 104.76(4) . . ?
N2 Mg1 O1 103.46(4) . . ?
N1 Mg1 C30 125.71(5) . . ?
N2 Mg1 C30 126.27(5) . . ?
O1 Mg1 C30 99.40(5) . . ?
C37 O1 C40 108.61(10) . . ?
C37 O1 Mg1 126.59(8) . . ?
C40 O1 Mg1 124.49(8) . . ?
C2 N1 C6 118.58(10) . . ?
C2 N1 Mg1 119.44(8) . . ?
C6 N1 Mg1 121.96(8) . . ?
C4 N2 C18 119.22(10) . . ?
C4 N2 Mg1 120.19(8) . . ?
C18 N2 Mg1 120.56(8) . . ?
C2 C1 H1A 109.5 . . ?
C2 C1 H1B 109.5 . . ?
H1A C1 H1B 109.5 . . ?
C2 C1 H1C 109.5 . . ?
H1A C1 H1C 109.5 . . ?
H1B C1 H1C 109.5 . . ?
N1 C2 C3 124.34(11) . . ?
N1 C2 C1 120.04(11) . . ?
C3 C2 C1 115.60(11) . . ?
C4 C3 C2 130.02(12) . . ?
C4 C3 H3 113.8(9) . . ?
C2 C3 H3 115.5(9) . . ?
N2 C4 C3 123.77(11) . . ?
N2 C4 C5 120.24(11) . . ?
C3 C4 C5 115.96(11) . . ?
C4 C5 H5A 109.5 . . ?
C4 C5 H5B 109.5 . . ?
H5A C5 H5B 109.5 . . ?
C4 C5 H5C 109.5 . . ?
H5A C5 H5C 109.5 . . ?
H5B C5 H5C 109.5 . . ?
C11 C6 C7 120.00(11) . . ?
C11 C6 N1 120.86(11) . . ?
C7 C6 N1 119.05(11) . . ?
C8 C7 C6 118.74(12) . . ?
C8 C7 C13 118.95(11) . . ?
C6 C7 C13 122.26(11) . . ?
C9 C8 C7 121.57(12) . . ?
C9 C8 H8 119.2 . . ?
C7 C8 H8 119.2 . . ?
C8 C9 C10 119.39(12) . . ?
C8 C9 H9 120.3 . . ?
C10 C9 H9 120.3 . . ?
C9 C10 C11 121.43(13) . . ?
C9 C10 H10 119.3 . . ?
C11 C10 H10 119.3 . . ?
C10 C11 C6 118.86(12) . . ?
C10 C11 C16 118.60(12) . . ?
C6 C11 C16 122.53(11) . . ?
C13 C12 H12A 109.5 . . ?
C13 C12 H12B 109.5 . . ?
H12A C12 H12B 109.5 . . ?
C13 C12 H12C 109.5 . . ?
H12A C12 H12C 109.5 . . ?
H12B C12 H12C 109.5 . . ?
C7 C13 C14 109.56(13) . . ?
C7 C13 C12 112.36(12) . . ?
C14 C13 C12 110.89(13) . . ?
C7 C13 H13 108.0 . . ?
C14 C13 H13 108.0 . . ?
C12 C13 H13 108.0 . . ?
C13 C14 H14A 109.5 . . ?
C13 C14 H14B 109.5 . . ?
H14A C14 H14B 109.5 . . ?
C13 C14 H14C 109.5 . . ?
H14A C14 H14C 109.5 . . ?
H14B C14 H14C 109.5 . . ?
C16 C15 H15A 109.5 . . ?
C16 C15 H15B 109.5 . . ?
H15A C15 H15B 109.5 . . ?
C16 C15 H15C 109.5 . . ?
H15A C15 H15C 109.5 . . ?
H15B C15 H15C 109.5 . . ?
C11 C16 C15 111.89(12) . . ?
C11 C16 C17 110.66(12) . . ?
C15 C16 C17 110.19(13) . . ?
C11 C16 H16 108.0 . . ?
C15 C16 H16 108.0 . . ?
C17 C16 H16 108.0 . . ?
C16 C17 H17A 109.5 . . ?
C16 C17 H17B 109.5 . . ?
H17A C17 H17B 109.5 . . ?
C16 C17 H17C 109.5 . . ?
H17A C17 H17C 109.5 . . ?
H17B C17 H17C 109.5 . . ?
C23 C18 C19 120.50(12) . . ?
C23 C18 N2 121.21(12) . . ?
C19 C18 N2 118.20(11) . . ?
C20 C19 C18 118.33(13) . . ?
C20 C19 C25 120.66(12) . . ?
C18 C19 C25 121.01(12) . . ?
C21 C20 C19 121.53(14) . . ?
C21 C20 H20 119.2 . . ?
C19 C20 H20 119.2 . . ?
C22 C21 C20 119.77(14) . . ?
C22 C21 H21 120.1 . . ?
C20 C21 H21 120.1 . . ?
C21 C22 C23 121.34(14) . . ?
C21 C22 H22 119.3 . . ?
C23 C22 H22 119.3 . . ?
C22 C23 C18 118.48(13) . . ?
C22 C23 C28 119.10(13) . . ?
C18 C23 C28 122.37(12) . . ?
C25 C24 H24A 109.5 . . ?
C25 C24 H24B 109.5 . . ?
H24A C24 H24B 109.5 . . ?
C25 C24 H24C 109.5 . . ?
H24A C24 H24C 109.5 . . ?
H24B C24 H24C 109.5 . . ?
C19 C25 C24 112.03(12) . . ?
C19 C25 C26 112.89(12) . . ?
C24 C25 C26 109.65(12) . . ?
C19 C25 H25 107.3 . . ?
C24 C25 H25 107.3 . . ?
C26 C25 H25 107.3 . . ?
C25 C26 H26A 109.5 . . ?
C25 C26 H26B 109.5 . . ?
H26A C26 H26B 109.5 . . ?
C25 C26 H26C 109.5 . . ?
H26A C26 H26C 109.5 . . ?
H26B C26 H26C 109.5 . . ?
C28 C27 H27A 109.5 . . ?
C28 C27 H27B 109.5 . . ?
H27A C27 H27B 109.5 . . ?
C28 C27 H27C 109.5 . . ?
H27A C27 H27C 109.5 . . ?
H27B C27 H27C 109.5 . . ?
C23 C28 C27 110.51(12) . . ?
C23 C28 C29 112.56(13) . . ?
C27 C28 C29 110.13(13) . . ?
C23 C28 H28 107.8 . . ?
C27 C28 H28 107.8 . . ?
C29 C28 H28 107.8 . . ?
C28 C29 H29A 109.5 . . ?
C28 C29 H29B 109.5 . . ?
H29A C29 H29B 109.5 . . ?
C28 C29 H29C 109.5 . . ?
H29A C29 H29C 109.5 . . ?
H29B C29 H29C 109.5 . . ?
C36 C30 C31 114.27(12) . . ?
C36 C30 Mg1 125.20(10) . . ?
C31 C30 Mg1 118.76(10) . . ?
C33 C31 C30 123.80(14) . . ?
C33 C31 H31 118.1 . . ?
C30 C31 H31 118.1 . . ?
C34 C33 C31 119.55(14) . . ?
C34 C33 H33 120.2 . . ?
C31 C33 H33 120.2 . . ?
C33 C34 C35 119.26(14) . . ?
C33 C34 H34 120.4 . . ?
C35 C34 H34 120.4 . . ?
C34 C35 C36 120.27(14) . . ?
C34 C35 H35 119.9 . . ?
C36 C35 H35 119.9 . . ?
C35 C36 C30 122.79(14) . . ?
C35 C36 H36 118.6 . . ?
C30 C36 H36 118.6 . . ?
O1 C37 C38 104.91(12) . . ?
O1 C37 H37A 110.8 . . ?
C38 C37 H37A 110.8 . . ?
O1 C37 H37B 110.8 . . ?
C38 C37 H37B 110.8 . . ?
H37A C37 H37B 108.8 . . ?
C37 C38 C39 102.77(13) . . ?
C37 C38 H38A 111.2 . . ?
C39 C38 H38A 111.2 . . ?
C37 C38 H38B 111.2 . . ?
C39 C38 H38B 111.2 . . ?
H38A C38 H38B 109.1 . . ?
C40 C39 C38 105.21(12) . . ?
C40 C39 H39A 110.7 . . ?
C38 C39 H39A 110.7 . . ?
C40 C39 H39B 110.7 . . ?
C38 C39 H39B 110.7 . . ?
H39A C39 H39B 108.8 . . ?
O1 C40 C39 106.74(12) . . ?
O1 C40 H40A 110.4 . . ?
C39 C40 H40A 110.4 . . ?
O1 C40 H40B 110.4 . . ?
C39 C40 H40B 110.4 . . ?
H40A C40 H40B 108.6 . . ?

loop_
_geom_bond_atom_site_label_1
_geom_bond_atom_site_label_2
_geom_bond_distance
_geom_bond_site_symmetry_2
_geom_bond_publ_flag
Mg1 N1 2.0463(11) . ?
Mg1 N2 2.0499(11) . ?
Mg1 O1 2.0601(10) . ?
Mg1 C30 2.1199(14) . ?
O1 C37 1.4506(17) . ?
O1 C40 1.4535(17) . ?
N1 C2 1.3302(16) . ?
N1 C6 1.4428(15) . ?
N2 C4 1.3271(16) . ?
N2 C18 1.4388(16) . ?
C1 C2 1.5071(17) . ?
C1 H1A 0.9800 . ?
C1 H1B 0.9800 . ?
C1 H1C 0.9800 . ?
C2 C3 1.4105(18) . ?
C3 C4 1.4079(18) . ?
C3 H3 0.947(16) . ?
C4 C5 1.5166(18) . ?
C5 H5A 0.9800 . ?
C5 H5B 0.9800 . ?
C5 H5C 0.9800 . ?
C6 C11 1.4071(18) . ?
C6 C7 1.4089(17) . ?
C7 C8 1.3941(18) . ?
C7 C13 1.5195(19) . ?
C8 C9 1.378(2) . ?
C8 H8 0.9500 . ?
C9 C10 1.3795(19) . ?
C9 H9 0.9500 . ?
C10 C11 1.3946(18) . ?
C10 H10 0.9500 . ?
C11 C16 1.5160(18) . ?
C12 C13 1.529(2) . ?
C12 H12A 0.9800 . ?
C12 H12B 0.9800 . ?
C12 H12C 0.9800 . ?
C13 C14 1.529(2) . ?
C13 H13 1.0000 . ?
C14 H14A 0.9800 . ?
C14 H14B 0.9800 . ?
C14 H14C 0.9800 . ?
C15 C16 1.528(2) . ?
C15 H15A 0.9800 . ?
C15 H15B 0.9800 . ?
C15 H15C 0.9800 . ?
C16 C17 1.528(2) . ?
C16 H16 1.0000 . ?
C17 H17A 0.9800 . ?
C17 H17B 0.9800 . ?
C17 H17C 0.9800 . ?
C18 C23 1.4080(18) . ?
C18 C19 1.4105(18) . ?
C19 C20 1.3889(19) . ?
C19 C25 1.5217(19) . ?
C20 C21 1.380(2) . ?
C20 H20 0.9500 . ?
C21 C22 1.374(2) . ?
C21 H21 0.9500 . ?
C22 C23 1.394(2) . ?
C22 H22 0.9500 . ?
C23 C28 1.520(2) . ?
C24 C25 1.526(2) . ?
C24 H24A 0.9800 . ?
C24 H24B 0.9800 . ?
C24 H24C 0.9800 . ?
C25 C26 1.528(2) . ?
C25 H25 1.0000 . ?
C26 H26A 0.9800 . ?
C26 H26B 0.9800 . ?
C26 H26C 0.9800 . ?
C27 C28 1.526(2) . ?
C27 H27A 0.9800 . ?
C27 H27B 0.9800 . ?
C27 H27C 0.9800 . ?
C28 C29 1.535(2) . ?
C28 H28 1.0000 . ?
C29 H29A 0.9800 . ?
C29 H29B 0.9800 . ?
C29 H29C 0.9800 . ?
C30 C36 1.4022(19) . ?
C30 C31 1.4039(19) . ?
C31 C33 1.388(2) . ?
C31 H31 0.9500 . ?
C33 C34 1.377(2) . ?
C33 H33 0.9500 . ?
C34 C35 1.380(2) . ?
C34 H34 0.9500 . ?
C35 C36 1.393(2) . ?
C35 H35 0.9500 . ?
C36 H36 0.9500 . ?
C37 C38 1.506(2) . ?
C37 H37A 0.9900 . ?
C37 H37B 0.9900 . ?
C38 C39 1.526(2) . ?
C38 H38A 0.9900 . ?
C38 H38B 0.9900 . ?
C39 C40 1.509(2) . ?
C39 H39A 0.9900 . ?
C39 H39B 0.9900 . ?
C40 H40A 0.9900 . ?
C40 H40B 0.9900 . ?

loop_
_geom_torsion_atom_site_label_1
_geom_torsion_atom_site_label_2
_geom_torsion_atom_site_label_3
_geom_torsion_atom_site_label_4
_geom_torsion
_geom_torsion_site_symmetry_1
_geom_torsion_site_symmetry_2
_geom_torsion_site_symmetry_3
_geom_torsion_site_symmetry_4
_geom_torsion_publ_flag
C6 N1 C2 C3 -168.47(11) . . . . ?
Mg1 N1 C2 C3 13.04(16) . . . . ?
C6 N1 C2 C1 9.92(17) . . . . ?
Mg1 N1 C2 C1 -168.58(9) . . . . ?
N1 C2 C3 C4 12.8(2) . . . . ?
C1 C2 C3 C4 -165.63(13) . . . . ?
C18 N2 C4 C3 171.58(11) . . . . ?
Mg1 N2 C4 C3 -10.62(16) . . . . ?
C18 N2 C4 C5 -6.49(17) . . . . ?
Mg1 N2 C4 C5 171.32(9) . . . . ?
C2 C3 C4 N2 -14.2(2) . . . . ?
C2 C3 C4 C5 163.89(13) . . . . ?
C2 N1 C6 C11 -94.92(14) . . . . ?
Mg1 N1 C6 C11 83.54(13) . . . . ?
C2 N1 C6 C7 88.57(14) . . . . ?
Mg1 N1 C6 C7 -92.97(12) . . . . ?
C11 C6 C7 C8 1.09(19) . . . . ?
N1 C6 C7 C8 177.63(12) . . . . ?
C11 C6 C7 C13 -176.35(12) . . . . ?
N1 C6 C7 C13 0.19(19) . . . . ?
C6 C7 C8 C9 -0.4(2) . . . . ?
C13 C7 C8 C9 177.16(13) . . . . ?
C7 C8 C9 C10 -0.4(2) . . . . ?
C8 C9 C10 C11 0.5(2) . . . . ?
C9 C10 C11 C6 0.2(2) . . . . ?
C9 C10 C11 C16 -178.68(13) . . . . ?
C7 C6 C11 C10 -1.01(19) . . . . ?
N1 C6 C11 C10 -177.48(11) . . . . ?
C7 C6 C11 C16 177.82(12) . . . . ?
N1 C6 C11 C16 1.34(19) . . . . ?
C8 C7 C13 C14 -68.98(17) . . . . ?
C6 C7 C13 C14 108.46(15) . . . . ?
C8 C7 C13 C12 54.75(18) . . . . ?
C6 C7 C13 C12 -127.81(14) . . . . ?
C10 C11 C16 C15 -66.72(17) . . . . ?
C6 C11 C16 C15 114.45(14) . . . . ?
C10 C11 C16 C17 56.58(17) . . . . ?
C6 C11 C16 C17 -122.25(14) . . . . ?
C4 N2 C18 C23 82.56(15) . . . . ?
Mg1 N2 C18 C23 -95.23(13) . . . . ?
C4 N2 C18 C19 -100.80(14) . . . . ?
Mg1 N2 C18 C19 81.40(13) . . . . ?
C23 C18 C19 C20 -2.57(19) . . . . ?
N2 C18 C19 C20 -179.23(12) . . . . ?
C23 C18 C19 C25 177.13(12) . . . . ?
N2 C18 C19 C25 0.47(18) . . . . ?
C18 C19 C20 C21 1.2(2) . . . . ?
C25 C19 C20 C21 -178.46(14) . . . . ?
C19 C20 C21 C22 1.0(2) . . . . ?
C20 C21 C22 C23 -1.9(2) . . . . ?
C21 C22 C23 C18 0.6(2) . . . . ?
C21 C22 C23 C28 178.31(14) . . . . ?
C19 C18 C23 C22 1.7(2) . . . . ?
N2 C18 C23 C22 178.25(12) . . . . ?
C19 C18 C23 C28 -175.97(12) . . . . ?
N2 C18 C23 C28 0.6(2) . . . . ?
C20 C19 C25 C24 -97.22(16) . . . . ?
C18 C19 C25 C24 83.09(16) . . . . ?
C20 C19 C25 C26 27.16(19) . . . . ?
C18 C19 C25 C26 -152.53(13) . . . . ?
C22 C23 C28 C27 -71.42(17) . . . . ?
C18 C23 C28 C27 106.23(16) . . . . ?
C22 C23 C28 C29 52.18(19) . . . . ?
C18 C23 C28 C29 -130.17(15) . . . . ?
C36 C30 C31 C33 -2.2(2) . . . . ?
Mg1 C30 C31 C33 163.43(11) . . . . ?
C30 C31 C33 C34 0.7(2) . . . . ?
C31 C33 C34 C35 1.4(2) . . . . ?
C33 C34 C35 C36 -2.0(2) . . . . ?
C34 C35 C36 C30 0.4(2) . . . . ?
C31 C30 C36 C35 1.6(2) . . . . ?
Mg1 C30 C36 C35 -162.94(11) . . . . ?
C40 O1 C37 C38 -29.26(15) . . . . ?
Mg1 O1 C37 C38 144.55(10) . . . . ?
O1 C37 C38 C39 34.50(15) . . . . ?
C37 C38 C39 C40 -27.31(17) . . . . ?
C37 O1 C40 C39 11.54(17) . . . . ?
Mg1 O1 C40 C39 -162.42(10) . . . . ?
C38 C39 C40 O1 10.46(18) . . . . ?
